data_7219839
loop_
_publ_author_name
'Song, Bai-Qiao'
'Qin, Chao'
'Zhang, Yu-Teng'
'Wu, Xue-Song'
'Liu, Hong-Sheng'
'Shao, Kui-Zhan'
'Su, Zhong-Min'

_publ_section_title
;
 Coordination assemblies of seven metal-organic frameworks based on a bent
 connector: structural diversity and properties
;
_journal_issue 16
_journal_name_full CrystEngComm
_journal_page_first 3129
_journal_paper_doi 10.1039/C4CE02473G
_journal_volume 17
_journal_year 2015
_chemical_formula_moiety 'C27 H25 Cd N10 O6'
_chemical_formula_sum 'C27 H25 Cd N10 O6'
_chemical_formula_weight 697.97
_chemical_name_systematic
;
 ?
;
_space_group_IT_number 2
_symmetry_cell_setting triclinic
_symmetry_space_group_name_Hall '-P 1'
_symmetry_space_group_name_H-M 'P -1'
_atom_sites_solution_hydrogens geom
_atom_sites_solution_primary direct
_atom_sites_solution_secondary difmap
_audit_creation_method SHELXL-97
_audit_update_record
;
2014-10-25 deposited with the CCDC.
2015-03-10 downloaded from the CCDC.
;
_cell_angle_alpha 95.412(5)
_cell_angle_beta 99.680(5)
_cell_angle_gamma 107.109(5)
_cell_formula_units_Z 2
_cell_length_a 8.534(5)
_cell_length_b 9.108(5)
_cell_length_c 19.640(5)
_cell_measurement_temperature 293(2)
_cell_volume 1421.4(12)
_computing_cell_refinement SMART
_computing_data_collection 'SMART (Bruker, 1997)'
_computing_data_reduction 'SAINT (Bruker, 1999)'
_computing_molecular_graphics 'Diamond (Brandenburg and Putz, 2008)'
_computing_publication_material SHELXL-97
_computing_structure_refinement 'SHELXL-97 (Sheldrick, 2008)'
_computing_structure_solution 'SHELXS-97(Sheldrick, 2008)'
_diffrn_ambient_temperature 293(2)
_diffrn_measured_fraction_theta_full 0.998
_diffrn_measured_fraction_theta_max 0.994
_diffrn_measurement_device_type 'Bruker APEX CCD area-detector'
_diffrn_measurement_method '\w scans'
_diffrn_radiation_monochromator graphite
_diffrn_radiation_source 'fine-focus sealed tube'
_diffrn_radiation_type MoK\a
_diffrn_radiation_wavelength 0.71069
_diffrn_reflns_av_R_equivalents 0.0189
_diffrn_reflns_av_sigmaI/netI 0.0373
_diffrn_reflns_limit_h_max 10
_diffrn_reflns_limit_h_min -10
_diffrn_reflns_limit_k_max 10
_diffrn_reflns_limit_k_min -9
_diffrn_reflns_limit_l_max 23
_diffrn_reflns_limit_l_min -19
_diffrn_reflns_number 8180
_diffrn_reflns_theta_full 25.00
_diffrn_reflns_theta_max 25.06
_diffrn_reflns_theta_min 1.06
_exptl_absorpt_coefficient_mu 0.830
_exptl_absorpt_correction_T_max 0.8650
_exptl_absorpt_correction_T_min 0.8321
_exptl_absorpt_correction_type multi-scan
_exptl_absorpt_process_details 'SADABS (Sheldrick, 1996)'
_exptl_crystal_colour colorless
_exptl_crystal_density_diffrn 1.631
_exptl_crystal_density_method 'not measured'
_exptl_crystal_description block
_exptl_crystal_F_000 706
_exptl_crystal_size_max 0.23
_exptl_crystal_size_mid 0.21
_exptl_crystal_size_min 0.18
_refine_diff_density_max 1.594
_refine_diff_density_min -0.595
_refine_diff_density_rms 0.131
_refine_ls_extinction_method none
_refine_ls_goodness_of_fit_ref 1.098
_refine_ls_hydrogen_treatment mixed
_refine_ls_matrix_type full
_refine_ls_number_parameters 397
_refine_ls_number_reflns 5007
_refine_ls_number_restraints 18
_refine_ls_restrained_S_all 1.096
_refine_ls_R_factor_all 0.0500
_refine_ls_R_factor_gt 0.0398
_refine_ls_shift/su_max 0.002
_refine_ls_shift/su_mean 0.000
_refine_ls_structure_factor_coef Fsqd
_refine_ls_weighting_details 'calc w=1/[\s^2^(Fo^2^)+(0.0747P)^2^+1.2283P] where P=(Fo^2^+2Fc^2^)/3'
_refine_ls_weighting_scheme calc
_refine_ls_wR_factor_gt 0.1103
_refine_ls_wR_factor_ref 0.1253
_reflns_number_gt 4339
_reflns_number_total 5007
_reflns_threshold_expression >2\s(I)
_cod_data_source_file c4ce02473g2.cif
_cod_data_source_block 6
_cod_depositor_comments
;
The following automatic conversions were performed:

'_symmetry_cell_setting' value 'Triclinic' changed to 'triclinic'
according to
/usr/data/users/saulius/crontab/automatic-downloads/rss-feeds/RSC/lib/dictionaries/cif_core.dic
dictionary named 'cif_core.dic' version 2.4.2 from 2011-04-26.

Automatic conversion script
Id: cif_fix_values 3105 2015-03-04 15:46:00Z robertas 

 Adding full bibliography for 7219835--7219840.cif.
;
_cod_original_sg_symbol_Hall '-P 1 '
_cod_database_code 7219839

loop_
_symmetry_equiv_pos_as_xyz
'x, y, z'
'-x, -y, -z'

loop_
_atom_site_label
_atom_site_type_symbol
_atom_site_fract_x
_atom_site_fract_y
_atom_site_fract_z
_atom_site_U_iso_or_equiv
_atom_site_adp_type
_atom_site_occupancy
_atom_site_symmetry_multiplicity
_atom_site_calc_flag
_atom_site_refinement_flags
_atom_site_disorder_assembly
_atom_site_disorder_group
Cd1 Cd 0.34274(4) 0.37288(4) 0.304405(15) 0.03138(14) Uani 1 1 d . . .
C1 C 0.4165(5) 0.1833(6) 0.3947(2) 0.0345(10) Uani 1 1 d . G .
C2 C 0.4567(5) 0.0861(5) 0.4491(2) 0.0309(9) Uani 1 1 d . . .
C3 C 0.5154(6) -0.0366(6) 0.4318(2) 0.0371(10) Uani 1 1 d . . .
H3 H 0.5253 -0.0618 0.3860 0.045 Uiso 1 1 calc R . .
C4 C 0.4406(6) 0.1220(6) 0.5174(2) 0.0374(10) Uani 1 1 d . . .
H4 H 0.4004 0.2034 0.5291 0.045 Uiso 1 1 calc R . .
C9 C 0.3517(6) 0.2491(6) 0.1466(2) 0.0411(11) Uani 1 1 d . . .
H9 H 0.2400 0.1891 0.1407 0.049 Uiso 1 1 calc R A 2
C10 C 0.6008(7) 0.3487(7) 0.1261(3) 0.0563(16) Uani 1 1 d . . .
H10 H 0.6927 0.3722 0.1048 0.068 Uiso 1 1 calc R B 2
C11 C 0.3818(6) 0.1643(6) 0.0279(2) 0.0419(12) Uani 1 1 d . . .
C12 C -0.4444(6) -0.2228(7) 0.0273(3) 0.0503(14) Uani 1 1 d . . .
H12 H -0.5319 -0.3159 0.0198 0.060 Uiso 1 1 calc R . .
C13 C -0.3761(6) -0.1419(7) 0.0944(3) 0.0517(14) Uani 1 1 d . . .
H13 H -0.4186 -0.1813 0.1319 0.062 Uiso 1 1 calc R . .
C14 C -0.2470(6) -0.0050(6) 0.1062(2) 0.0395(11) Uani 1 1 d . G .
C15 C -0.1892(7) 0.0543(7) 0.0491(3) 0.0526(14) Uani 1 1 d . . .
H15 H -0.1035 0.1485 0.0562 0.063 Uiso 1 1 calc R . .
C16 C -0.0787(5) 0.1711(5) 0.2871(2) 0.0312(9) Uani 1 1 d . . .
C17 C -0.1534(6) 0.0765(6) 0.1762(2) 0.0373(11) Uani 1 1 d . . .
C18 C -0.0912(5) 0.2157(5) 0.3598(2) 0.0289(9) Uani 1 1 d . G .
C19 C -0.1819(5) 0.3150(5) 0.3727(2) 0.0312(9) Uani 1 1 d . . .
H19 H -0.2344 0.3515 0.3357 0.037 Uiso 1 1 calc R G .
C20 C -0.1951(5) 0.3601(5) 0.4398(2) 0.0293(9) Uani 1 1 d . G .
H20 H -0.2547 0.4283 0.4480 0.035 Uiso 1 1 calc R . .
C21 C -0.1201(5) 0.3044(5) 0.4949(2) 0.0256(9) Uani 1 1 d . . .
C22 C -0.0255(6) 0.2074(5) 0.4831(2) 0.0334(10) Uani 1 1 d . G .
H22 H 0.0284 0.1726 0.5204 0.040 Uiso 1 1 calc R . .
C23 C -0.0120(6) 0.1628(5) 0.4153(2) 0.0337(10) Uani 1 1 d . . .
H23 H 0.0505 0.0972 0.4071 0.040 Uiso 1 1 calc R G .
C24 C 0.0637(7) 0.6846(6) 0.3746(2) 0.0431(12) Uani 1 1 d . . .
H24 H -0.0087 0.7436 0.3696 0.052 Uiso 1 1 calc R . .
C25 C 0.1150(7) 0.6151(7) 0.3231(2) 0.0485(13) Uani 1 1 d . . .
H25 H 0.0825 0.6178 0.2758 0.058 Uiso 1 1 calc R C 2
C26 C 0.2312(6) 0.5620(5) 0.4183(2) 0.0321(9) Uani 1 1 d . . .
H26 H 0.2936 0.5212 0.4504 0.038 Uiso 1 1 calc R D 2
C27 C 0.5963(6) 0.4043(7) 0.1916(2) 0.0490(13) Uani 1 1 d . G .
H27 H 0.6865 0.4742 0.2235 0.059 Uiso 1 1 calc R E 2
C28 C 0.2571(7) 0.0243(7) 0.0173(3) 0.0570(15) Uani 1 1 d . . .
H28 H 0.2186 -0.0172 0.0551 0.068 Uiso 1 1 calc R . .
C29 C -0.0481(12) -0.3190(14) 0.0967(7) 0.125(2) Uani 1 1 d U F 2
H29 H -0.1151 -0.3105 0.1312 0.150 Uiso 1 1 d R F 2
C30 C 0.2047(15) -0.1766(14) 0.1787(7) 0.157(5) Uani 1 1 d U F 2
H30A H 0.3090 -0.1902 0.1989 0.235 Uiso 1 1 calc R F 2
H30B H 0.1481 -0.1565 0.2151 0.235 Uiso 1 1 calc R F 2
H30C H 0.2259 -0.0904 0.1532 0.235 Uiso 1 1 calc R F 2
C31 C 0.159(2) -0.4496(18) 0.1248(7) 0.186(7) Uani 1 1 d U F 2
H31A H 0.0772 -0.5343 0.0927 0.278 Uiso 1 1 calc R F 2
H31B H 0.1787 -0.4812 0.1699 0.278 Uiso 1 1 calc R F 2
H31C H 0.2613 -0.4206 0.1081 0.278 Uiso 1 1 calc R F 2
N1 N 0.4389(5) 0.3423(5) 0.20409(19) 0.0388(9) Uani 1 1 d . G 2
N2 N 0.4429(5) 0.2506(5) 0.09730(19) 0.0431(10) Uani 1 1 d . G 2
N3 N 0.0559(5) 0.2065(5) 0.26044(19) 0.0413(10) Uani 1 1 d . G 2
N4 N 0.0090(5) 0.1456(5) 0.1900(2) 0.0474(11) Uani 1 1 d . G 2
N5 N -0.2134(4) 0.0899(4) 0.23572(18) 0.0314(8) Uani 1 1 d . G 2
N6 N -0.3839(4) 0.0274(5) 0.23956(19) 0.0371(9) Uani 1 1 d . G 2
H6A H -0.4031 -0.0566 0.2607 0.045 Uiso 1 1 d R G 2
H6B H -0.4067 0.0961 0.2668 0.045 Uiso 1 1 d R G 2
N7 N -0.1394(4) 0.3489(4) 0.56382(17) 0.0272(7) Uani 1 1 d . . 2
N8 N 0.2229(5) 0.5391(4) 0.35091(18) 0.0337(8) Uani 1 1 d . G 2
N9 N 0.6228(5) 0.6899(5) 0.3169(2) 0.0437(10) Uani 1 1 d . G 2
N10 N 0.0975(9) -0.3205(11) 0.1303(5) 0.123(2) Uani 1 1 d U F 2
O1 O 0.4157(4) 0.1428(4) 0.33228(17) 0.0450(8) Uani 1 1 d . G 2
O2 O 0.3874(4) 0.3059(4) 0.41524(18) 0.0466(8) Uani 1 1 d . G 2
O5 O 0.6156(4) 0.5730(4) 0.34727(18) 0.0468(8) Uani 1 1 d . G 2
O6 O 0.5016(5) 0.6863(5) 0.2713(2) 0.0581(10) Uani 1 1 d . G 2
O7 O 0.7484(5) 0.8063(5) 0.3328(3) 0.0811(15) Uani 1 1 d . G 2
O8 O -0.1295(16) -0.451(2) 0.0488(7) 0.317(10) Uani 1 1 d . F 2

loop_
_atom_site_aniso_label
_atom_site_aniso_U_11
_atom_site_aniso_U_22
_atom_site_aniso_U_33
_atom_site_aniso_U_23
_atom_site_aniso_U_13
_atom_site_aniso_U_12
Cd1 0.0377(2) 0.0390(2) 0.01971(18) -0.00137(12) 0.00788(13) 0.01618(15)
C1 0.031(2) 0.041(3) 0.034(3) 0.010(2) 0.0108(19) 0.012(2)
C2 0.027(2) 0.031(2) 0.034(2) 0.0066(18) 0.0072(18) 0.0065(18)
C3 0.045(3) 0.042(3) 0.029(2) 0.0043(19) 0.013(2) 0.019(2)
C4 0.043(3) 0.038(3) 0.035(3) 0.005(2) 0.012(2) 0.016(2)
C9 0.049(3) 0.045(3) 0.025(2) -0.004(2) 0.012(2) 0.008(2)
C10 0.044(3) 0.075(4) 0.036(3) -0.016(3) 0.017(2) 0.000(3)
C11 0.039(3) 0.054(3) 0.024(2) -0.010(2) 0.0077(19) 0.007(2)
C12 0.042(3) 0.064(4) 0.032(3) -0.008(2) 0.015(2) -0.002(2)
C13 0.047(3) 0.067(4) 0.028(3) -0.009(2) 0.018(2) -0.001(3)
C14 0.039(3) 0.052(3) 0.025(2) -0.007(2) 0.0127(19) 0.011(2)
C15 0.062(3) 0.052(3) 0.030(3) -0.006(2) 0.013(2) -0.001(3)
C16 0.034(2) 0.034(2) 0.025(2) -0.0043(17) 0.0068(18) 0.0122(19)
C17 0.038(2) 0.048(3) 0.025(2) -0.0052(19) 0.0095(19) 0.012(2)
C18 0.030(2) 0.032(2) 0.023(2) -0.0029(17) 0.0089(17) 0.0074(18)
C19 0.030(2) 0.041(3) 0.024(2) -0.0002(18) 0.0031(17) 0.0146(19)
C20 0.030(2) 0.036(2) 0.024(2) -0.0020(17) 0.0050(17) 0.0146(18)
C21 0.0231(19) 0.026(2) 0.024(2) -0.0042(16) 0.0066(16) 0.0036(16)
C22 0.040(2) 0.036(2) 0.029(2) 0.0047(18) 0.0079(18) 0.018(2)
C23 0.041(2) 0.036(2) 0.029(2) 0.0013(18) 0.0093(19) 0.018(2)
C24 0.062(3) 0.053(3) 0.027(2) 0.008(2) 0.009(2) 0.036(3)
C25 0.069(3) 0.064(3) 0.025(2) 0.007(2) 0.014(2) 0.036(3)
C26 0.040(2) 0.033(2) 0.025(2) -0.0014(17) 0.0063(18) 0.016(2)
C27 0.043(3) 0.059(3) 0.028(2) -0.010(2) 0.006(2) -0.005(2)
C28 0.066(4) 0.066(4) 0.030(3) 0.003(2) 0.021(2) 0.004(3)
C29 0.075(4) 0.132(6) 0.177(7) 0.075(5) 0.025(4) 0.032(4)
C30 0.129(9) 0.136(10) 0.187(12) 0.085(10) 0.011(9) 0.007(8)
C31 0.260(18) 0.246(18) 0.143(11) 0.090(11) 0.061(11) 0.189(16)
N1 0.049(2) 0.041(2) 0.0240(19) -0.0004(16) 0.0104(17) 0.0103(18)
N2 0.042(2) 0.056(3) 0.0214(19) -0.0073(17) 0.0105(16) 0.003(2)
N3 0.034(2) 0.058(3) 0.026(2) -0.0114(18) 0.0080(16) 0.0107(19)
N4 0.038(2) 0.065(3) 0.031(2) -0.0142(19) 0.0130(17) 0.006(2)
N5 0.0320(19) 0.038(2) 0.0239(18) -0.0027(15) 0.0105(15) 0.0101(16)
N6 0.036(2) 0.042(2) 0.030(2) -0.0020(16) 0.0129(16) 0.0055(17)
N7 0.0305(18) 0.0330(19) 0.0191(17) -0.0004(14) 0.0071(14) 0.0115(15)
N8 0.038(2) 0.040(2) 0.0272(19) 0.0017(16) 0.0112(15) 0.0172(17)
N9 0.042(2) 0.037(2) 0.055(3) 0.0028(19) 0.011(2) 0.018(2)
N10 0.074(4) 0.131(5) 0.176(7) 0.076(5) 0.025(4) 0.032(4)
O1 0.054(2) 0.054(2) 0.0351(19) 0.0107(16) 0.0107(15) 0.0261(17)
O2 0.060(2) 0.046(2) 0.045(2) 0.0131(16) 0.0153(17) 0.0301(18)
O5 0.051(2) 0.039(2) 0.049(2) 0.0063(16) 0.0024(16) 0.0151(16)
O6 0.057(2) 0.061(3) 0.054(2) 0.0118(19) -0.0030(19) 0.022(2)
O7 0.043(2) 0.045(2) 0.146(5) 0.019(3) 0.003(3) 0.007(2)
O8 0.170(10) 0.45(2) 0.201(12) 0.000(14) 0.038(9) -0.084(13)

loop_
_atom_type_symbol
_atom_type_description
_atom_type_scat_dispersion_real
_atom_type_scat_dispersion_imag
_atom_type_scat_source
Cd Cd -0.8075 1.2024 'International Tables Vol C Tables 4.2.6.8 and 6.1.1.4'
C C 0.0033 0.0016 'International Tables Vol C Tables 4.2.6.8 and 6.1.1.4'
N N 0.0061 0.0033 'International Tables Vol C Tables 4.2.6.8 and 6.1.1.4'
O O 0.0106 0.0060 'International Tables Vol C Tables 4.2.6.8 and 6.1.1.4'
H H 0.0000 0.0000 'International Tables Vol C Tables 4.2.6.8 and 6.1.1.4'

loop_
_geom_angle_atom_site_label_1
_geom_angle_atom_site_label_2
_geom_angle_atom_site_label_3
_geom_angle
_geom_angle_site_symmetry_1
_geom_angle_site_symmetry_3
N8 Cd1 N1 135.18(14) . .
N8 Cd1 O2 85.86(13) . .
N1 Cd1 O2 136.89(14) . .
N8 Cd1 N3 84.41(14) . .
N1 Cd1 N3 97.43(13) . .
O2 Cd1 N3 99.67(13) . .
N8 Cd1 O1 138.13(12) . .
N1 Cd1 O1 86.62(13) . .
O2 Cd1 O1 54.84(12) . .
N3 Cd1 O1 88.36(14) . .
N8 Cd1 O5 88.27(14) . .
N1 Cd1 O5 84.75(13) . .
O2 Cd1 O5 84.04(12) . .
N3 Cd1 O5 171.51(13) . .
O1 Cd1 O5 99.98(12) . .
N8 Cd1 C1 112.30(14) . .
N1 Cd1 C1 112.20(14) . .
O2 Cd1 C1 27.54(13) . .
N3 Cd1 C1 94.23(14) . .
O1 Cd1 C1 27.30(12) . .
O5 Cd1 C1 92.52(13) . .
O1 C1 O2 122.3(4) . .
O1 C1 C2 120.1(4) . .
O2 C1 C2 117.6(4) . .
O1 C1 Cd1 64.0(2) . .
O2 C1 Cd1 58.4(2) . .
C2 C1 Cd1 175.9(3) . .
C3 C2 C4 119.6(4) . .
C3 C2 C1 120.2(4) . .
C4 C2 C1 120.1(4) . .
C2 C3 C4 120.2(4) . 2_656
C2 C3 H3 119.9 . .
C4 C3 H3 119.9 2_656 .
C2 C4 C3 120.2(4) . 2_656
C2 C4 H4 119.9 . .
C3 C4 H4 119.9 2_656 .
N1 C9 N2 111.8(4) . .
N1 C9 H9 124.1 . .
N2 C9 H9 124.1 . .
C27 C10 N2 106.2(4) . .
C27 C10 H10 126.9 . .
N2 C10 H10 126.9 . .
C28 C11 C12 120.3(4) . 2
C28 C11 N2 119.2(4) . .
C12 C11 N2 120.5(4) 2 .
C11 C12 C13 119.4(5) 2 .
C11 C12 H12 120.3 2 .
C13 C12 H12 120.3 . .
C14 C13 C12 120.9(5) . .
C14 C13 H13 119.5 . .
C12 C13 H13 119.5 . .
C13 C14 C15 118.6(4) . .
C13 C14 C17 124.0(4) . .
C15 C14 C17 117.2(4) . .
C28 C15 C14 120.8(5) 2 .
C28 C15 H15 119.6 2 .
C14 C15 H15 119.6 . .
N3 C16 N5 109.1(4) . .
N3 C16 C18 127.4(4) . .
N5 C16 C18 123.4(4) . .
N4 C17 N5 109.3(4) . .
N4 C17 C14 122.6(4) . .
N5 C17 C14 128.0(4) . .
C19 C18 C23 119.4(4) . .
C19 C18 C16 119.0(4) . .
C23 C18 C16 121.6(4) . .
C20 C19 C18 120.7(4) . .
C20 C19 H19 119.7 . .
C18 C19 H19 119.7 . .
C19 C20 C21 120.1(4) . .
C19 C20 H20 120.0 . .
C21 C20 H20 120.0 . .
C20 C21 C22 120.1(4) . .
C20 C21 N7 119.3(4) . .
C22 C21 N7 120.7(4) . .
C21 C22 C23 119.5(4) . .
C21 C22 H22 120.2 . .
C23 C22 H22 120.2 . .
C18 C23 C22 120.2(4) . .
C18 C23 H23 119.9 . .
C22 C23 H23 119.9 . .
C25 C24 N7 106.4(4) . 2_566
C25 C24 H24 126.8 . .
N7 C24 H24 126.8 2_566 .
C24 C25 N8 110.0(4) . .
C24 C25 H25 125.0 . .
N8 C25 H25 125.0 . .
N8 C26 N7 112.4(4) . 2_566
N8 C26 H26 123.8 . .
N7 C26 H26 123.8 2_566 .
C10 C27 N1 109.8(4) . .
C10 C27 H27 125.1 . .
N1 C27 H27 125.1 . .
C15 C28 C11 119.9(5) 2 .
C15 C28 H28 120.0 2 .
C11 C28 H28 120.0 . .
N10 C29 O8 112.3(13) . .
N10 C29 H29 107.2 . .
O8 C29 H29 109.6 . .
N10 C30 H30A 109.5 . .
N10 C30 H30B 109.5 . .
H30A C30 H30B 109.5 . .
N10 C30 H30C 109.5 . .
H30A C30 H30C 109.5 . .
H30B C30 H30C 109.5 . .
N10 C31 H31A 109.5 . .
N10 C31 H31B 109.5 . .
H31A C31 H31B 109.5 . .
N10 C31 H31C 109.5 . .
H31A C31 H31C 109.5 . .
H31B C31 H31C 109.5 . .
C9 N1 C27 105.4(4) . .
C9 N1 Cd1 125.1(3) . .
C27 N1 Cd1 129.3(3) . .
C9 N2 C10 106.8(4) . .
C9 N2 C11 125.2(4) . .
C10 N2 C11 128.1(4) . .
C16 N3 N4 107.9(4) . .
C16 N3 Cd1 133.9(3) . .
N4 N3 Cd1 117.8(3) . .
C17 N4 N3 107.4(4) . .
C17 N5 C16 106.2(4) . .
C17 N5 N6 124.2(3) . .
C16 N5 N6 129.5(3) . .
N5 N6 H6A 112.5 . .
N5 N6 H6B 107.0 . .
H6A N6 H6B 104.7 . .
C26 N7 C24 106.2(4) 2_566 2_566
C26 N7 C21 126.3(3) 2_566 .
C24 N7 C21 127.5(4) 2_566 .
C26 N8 C25 105.0(4) . .
C26 N8 Cd1 120.3(3) . .
C25 N8 Cd1 134.1(3) . .
O7 N9 O6 120.8(5) . .
O7 N9 O5 120.3(4) . .
O6 N9 O5 118.9(4) . .
C29 N10 C31 124.8(12) . .
C29 N10 C30 117.1(11) . .
C31 N10 C30 118.1(10) . .
C1 O1 Cd1 88.7(3) . .
C1 O2 Cd1 94.1(3) . .
N9 O5 Cd1 110.1(3) . .

loop_
_geom_bond_atom_site_label_1
_geom_bond_atom_site_label_2
_geom_bond_distance
_geom_bond_site_symmetry_2
Cd1 N8 2.266(4) .
Cd1 N1 2.282(4) .
Cd1 O2 2.316(3) .
Cd1 N3 2.427(4) .
Cd1 O1 2.439(4) .
Cd1 O5 2.451(4) .
Cd1 C1 2.714(5) .
C1 O1 1.245(5) .
C1 O2 1.258(6) .
C1 C2 1.509(6) .
C2 C3 1.390(7) .
C2 C4 1.389(6) .
C3 C4 1.392(7) 2_656
C3 H3 0.9300 .
C4 C3 1.392(7) 2_656
C4 H4 0.9300 .
C9 N1 1.310(6) .
C9 N2 1.339(6) .
C9 H9 0.9300 .
C10 C27 1.348(7) .
C10 N2 1.369(6) .
C10 H10 0.9300 .
C11 C28 1.370(7) .
C11 C12 1.372(7) 2
C11 N2 1.437(6) .
C12 C11 1.372(7) 2
C12 C13 1.388(7) .
C12 H12 0.9300 .
C13 C14 1.369(7) .
C13 H13 0.9300 .
C14 C15 1.390(7) .
C14 C17 1.473(6) .
C15 C28 1.369(7) 2
C15 H15 0.9300 .
C16 N3 1.309(6) .
C16 N5 1.362(5) .
C16 C18 1.477(6) .
C17 N4 1.311(6) .
C17 N5 1.363(5) .
C18 C19 1.384(6) .
C18 C23 1.385(6) .
C19 C20 1.376(6) .
C19 H19 0.9300 .
C20 C21 1.378(6) .
C20 H20 0.9300 .
C21 C22 1.389(6) .
C21 N7 1.427(5) .
C22 C23 1.390(6) .
C22 H22 0.9300 .
C23 H23 0.9300 .
C24 C25 1.343(7) .
C24 N7 1.378(6) 2_566
C24 H24 0.9300 .
C25 N8 1.379(6) .
C25 H25 0.9300 .
C26 N8 1.308(5) .
C26 N7 1.345(6) 2_566
C26 H26 0.9300 .
C27 N1 1.369(6) .
C27 H27 0.9300 .
C28 C15 1.369(7) 2
C28 H28 0.9300 .
C29 N10 1.310(11) .
C29 O8 1.377(18) .
C29 H29 0.9700 .
C30 N10 1.492(15) .
C30 H30A 0.9600 .
C30 H30B 0.9600 .
C30 H30C 0.9600 .
C31 N10 1.422(14) .
C31 H31A 0.9600 .
C31 H31B 0.9600 .
C31 H31C 0.9600 .
N3 N4 1.386(5) .
N5 N6 1.415(5) .
N6 H6A 0.8905 .
N6 H6B 0.8705 .
N7 C26 1.345(6) 2_566
N7 C24 1.378(6) 2_566
N9 O7 1.236(6) .
N9 O6 1.239(5) .
N9 O5 1.260(5) .

loop_
_geom_torsion_atom_site_label_1
_geom_torsion_atom_site_label_2
_geom_torsion_atom_site_label_3
_geom_torsion_atom_site_label_4
_geom_torsion
_geom_torsion_site_symmetry_1
_geom_torsion_site_symmetry_4
N8 Cd1 C1 O1 163.8(3) . .
N1 Cd1 C1 O1 -21.7(3) . .
O2 Cd1 C1 O1 -179.0(4) . .
N3 Cd1 C1 O1 78.1(3) . .
O5 Cd1 C1 O1 -107.0(3) . .
N8 Cd1 C1 O2 -17.2(3) . .
N1 Cd1 C1 O2 157.3(3) . .
N3 Cd1 C1 O2 -102.9(3) . .
O1 Cd1 C1 O2 179.0(4) . .
O5 Cd1 C1 O2 72.0(3) . .
N8 Cd1 C1 C2 -19(4) . .
N1 Cd1 C1 C2 156(4) . .
O2 Cd1 C1 C2 -2(4) . .
N3 Cd1 C1 C2 -104(4) . .
O1 Cd1 C1 C2 177(4) . .
O5 Cd1 C1 C2 70(4) . .
O1 C1 C2 C3 9.0(6) . .
O2 C1 C2 C3 -169.9(4) . .
Cd1 C1 C2 C3 -168(4) . .
O1 C1 C2 C4 -173.3(4) . .
O2 C1 C2 C4 7.9(6) . .
Cd1 C1 C2 C4 9(4) . .
C4 C2 C3 C4 -0.6(8) . 2_656
C1 C2 C3 C4 177.2(4) . 2_656
C3 C2 C4 C3 0.6(8) . 2_656
C1 C2 C4 C3 -177.2(4) . 2_656
C11 C12 C13 C14 -0.2(9) 2 .
C12 C13 C14 C15 2.1(9) . .
C12 C13 C14 C17 -171.5(5) . .
C13 C14 C15 C28 -1.6(9) . 2
C17 C14 C15 C28 172.5(6) . 2
C13 C14 C17 N4 140.8(6) . .
C15 C14 C17 N4 -32.9(8) . .
C13 C14 C17 N5 -37.1(8) . .
C15 C14 C17 N5 149.2(5) . .
N3 C16 C18 C19 113.8(5) . .
N5 C16 C18 C19 -62.8(6) . .
N3 C16 C18 C23 -65.0(7) . .
N5 C16 C18 C23 118.3(5) . .
C23 C18 C19 C20 -0.6(6) . .
C16 C18 C19 C20 -179.5(4) . .
C18 C19 C20 C21 -1.1(6) . .
C19 C20 C21 C22 2.5(6) . .
C19 C20 C21 N7 -178.1(4) . .
C20 C21 C22 C23 -2.2(6) . .
N7 C21 C22 C23 178.5(4) . .
C19 C18 C23 C22 0.9(7) . .
C16 C18 C23 C22 179.7(4) . .
C21 C22 C23 C18 0.5(7) . .
N7 C24 C25 N8 -0.5(6) 2_566 .
N2 C10 C27 N1 0.2(7) . .
C12 C11 C28 C15 -2.9(9) 2 2
N2 C11 C28 C15 175.4(6) . 2
N2 C9 N1 C27 -1.6(6) . .
N2 C9 N1 Cd1 -177.4(3) . .
C10 C27 N1 C9 0.8(7) . .
C10 C27 N1 Cd1 176.4(4) . .
N8 Cd1 N1 C9 -93.9(4) . .
O2 Cd1 N1 C9 108.4(4) . .
N3 Cd1 N1 C9 -4.4(4) . .
O1 Cd1 N1 C9 83.5(4) . .
O5 Cd1 N1 C9 -176.1(4) . .
C1 Cd1 N1 C9 93.3(4) . .
N8 Cd1 N1 C27 91.3(5) . .
O2 Cd1 N1 C27 -66.4(5) . .
N3 Cd1 N1 C27 -179.1(5) . .
O1 Cd1 N1 C27 -91.2(5) . .
O5 Cd1 N1 C27 9.1(5) . .
C1 Cd1 N1 C27 -81.5(5) . .
N1 C9 N2 C10 1.7(6) . .
N1 C9 N2 C11 -178.1(5) . .
C27 C10 N2 C9 -1.1(7) . .
C27 C10 N2 C11 178.7(5) . .
C28 C11 N2 C9 -30.9(8) . .
C12 C11 N2 C9 147.4(6) 2 .
C28 C11 N2 C10 149.3(6) . .
C12 C11 N2 C10 -32.4(9) 2 .
N5 C16 N3 N4 -0.7(5) . .
C18 C16 N3 N4 -177.8(4) . .
N5 C16 N3 Cd1 170.7(3) . .
C18 C16 N3 Cd1 -6.3(8) . .
N8 Cd1 N3 C16 -41.4(5) . .
N1 Cd1 N3 C16 -176.3(5) . .
O2 Cd1 N3 C16 43.4(5) . .
O1 Cd1 N3 C16 97.3(5) . .
O5 Cd1 N3 C16 -71.9(10) . .
C1 Cd1 N3 C16 70.6(5) . .
N8 Cd1 N3 N4 129.4(4) . .
N1 Cd1 N3 N4 -5.5(4) . .
O2 Cd1 N3 N4 -145.7(4) . .
O1 Cd1 N3 N4 -91.9(4) . .
O5 Cd1 N3 N4 98.9(8) . .
C1 Cd1 N3 N4 -118.5(4) . .
N5 C17 N4 N3 -0.4(6) . .
C14 C17 N4 N3 -178.6(5) . .
C16 N3 N4 C17 0.7(6) . .
Cd1 N3 N4 C17 -172.3(3) . .
N4 C17 N5 C16 0.0(6) . .
C14 C17 N5 C16 178.0(5) . .
N4 C17 N5 N6 -179.5(4) . .
C14 C17 N5 N6 -1.4(8) . .
N3 C16 N5 C17 0.5(5) . .
C18 C16 N5 C17 177.7(4) . .
N3 C16 N5 N6 179.9(4) . .
C18 C16 N5 N6 -2.9(7) . .
C20 C21 N7 C26 2.7(6) . 2_566
C22 C21 N7 C26 -178.0(4) . 2_566
C20 C21 N7 C24 -174.4(4) . 2_566
C22 C21 N7 C24 4.9(7) . 2_566
N7 C26 N8 C25 -1.7(5) 2_566 .
N7 C26 N8 Cd1 -173.6(3) 2_566 .
C24 C25 N8 C26 1.3(6) . .
C24 C25 N8 Cd1 171.6(4) . .
N1 Cd1 N8 C26 -157.0(3) . .
O2 Cd1 N8 C26 7.9(3) . .
N3 Cd1 N8 C26 108.1(3) . .
O1 Cd1 N8 C26 26.8(4) . .
O5 Cd1 N8 C26 -76.3(3) . .
C1 Cd1 N8 C26 15.8(4) . .
N1 Cd1 N8 C25 33.9(5) . .
O2 Cd1 N8 C25 -161.2(5) . .
N3 Cd1 N8 C25 -61.0(5) . .
O1 Cd1 N8 C25 -142.3(4) . .
O5 Cd1 N8 C25 114.7(5) . .
C1 Cd1 N8 C25 -153.3(5) . .
O8 C29 N10 C31 -6.8(17) . .
O8 C29 N10 C30 174.2(10) . .
O2 C1 O1 Cd1 -1.0(5) . .
C2 C1 O1 Cd1 -179.8(4) . .
N8 Cd1 O1 C1 -22.8(4) . .
N1 Cd1 O1 C1 160.0(3) . .
O2 Cd1 O1 C1 0.6(3) . .
N3 Cd1 O1 C1 -102.5(3) . .
O5 Cd1 O1 C1 75.9(3) . .
O1 C1 O2 Cd1 1.0(5) . .
C2 C1 O2 Cd1 179.9(3) . .
N8 Cd1 O2 C1 164.1(3) . .
N1 Cd1 O2 C1 -31.5(4) . .
N3 Cd1 O2 C1 80.5(3) . .
O1 Cd1 O2 C1 -0.6(3) . .
O5 Cd1 O2 C1 -107.2(3) . .
O7 N9 O5 Cd1 177.6(4) . .
O6 N9 O5 Cd1 -2.1(5) . .
N8 Cd1 O5 N9 -64.6(3) . .
N1 Cd1 O5 N9 71.1(3) . .
O2 Cd1 O5 N9 -150.6(3) . .
N3 Cd1 O5 N9 -34.2(9) . .
O1 Cd1 O5 N9 156.8(3) . .
C1 Cd1 O5 N9 -176.8(3) . .
